data_4303275
loop_
_publ_author_name
'Mrigendra Dubey'
'Rik Rani Koner'
'Manabendra Ray'

_publ_contact_author_address
;Department of Chemistry
Indian Institute of Technology Guwahati
Guwahati 781039
;
_publ_contact_author_email manabray@iitg.ernet.in
_publ_contact_author_name 'Dr. Manabendra Ray'
_publ_section_title
;
Sodium and Potassium Ion Directed Self-Assembled Multinuclear Assembly of
Divalent Nickel or Copper and l-Leucine Derived Ligand
;
_journal_name_full 'Inorganic Chemistry'
_journal_page_first 9294
_journal_page_last 9302
_journal_paper_doi 10.1021/ic9011444
_journal_volume 48
_journal_year 2009
_chemical_absolute_configuration syn
_chemical_compound_source Synthesized
_chemical_formula_moiety 'C28 H39 Cu N3 O6, 2(C2 H3 N), 2(C2 N)'
_chemical_formula_sum 'C36 H45 Cu N7 O6'
_chemical_formula_weight 735.34
_space_group_IT_number 5
_symmetry_cell_setting monoclinic
_symmetry_Int_Tables_number 5
_symmetry_space_group_name_Hall 'C 2y'
_symmetry_space_group_name_H-M 'C 1 2 1'
_atom_sites_solution_hydrogens geom
_atom_sites_solution_primary direct
_atom_sites_solution_secondary difmap
_audit_creation_method SHELXL-97
_cell_angle_alpha 90.00
_cell_angle_beta 92.053(6)
_cell_angle_gamma 90.00
_cell_formula_units_Z 2
_cell_length_a 23.924(2)
_cell_length_b 9.7748(9)
_cell_length_c 8.7819(8)
_cell_measurement_reflns_used 2878
_cell_measurement_temperature 296(2)
_cell_measurement_theta_max 20.81
_cell_measurement_theta_min 2.25
_cell_volume 2052.3(3)
_computing_cell_refinement 'Bruker SMART'
_computing_data_collection 'Bruker SMART'
_computing_data_reduction 'Bruker SAINT'
_computing_molecular_graphics Wingx
_computing_publication_material Wingx
_computing_structure_refinement 'SHELXL-97 (Sheldrick, 2008)'
_computing_structure_solution 'Bruker SHELXTL'
_diffrn_ambient_temperature 296(2)
_diffrn_measured_fraction_theta_full 0.988
_diffrn_measured_fraction_theta_max 0.988
_diffrn_measurement_device_type 'CCD area detector'
_diffrn_measurement_method 'phi and omega scans'
_diffrn_radiation_monochromator graphite
_diffrn_radiation_type MoK\a
_diffrn_radiation_wavelength 0.71073
_diffrn_reflns_av_R_equivalents 0.0467
_diffrn_reflns_av_sigmaI/netI 0.0531
_diffrn_reflns_limit_h_max 28
_diffrn_reflns_limit_h_min -28
_diffrn_reflns_limit_k_max 11
_diffrn_reflns_limit_k_min -11
_diffrn_reflns_limit_l_max 10
_diffrn_reflns_limit_l_min -10
_diffrn_reflns_number 13770
_diffrn_reflns_theta_full 25.19
_diffrn_reflns_theta_max 25.19
_diffrn_reflns_theta_min 2.25
_diffrn_source 'fine-focus sealed tube'
_exptl_absorpt_coefficient_mu 0.580
_exptl_absorpt_correction_T_max 0.9180
_exptl_absorpt_correction_T_min 0.7802
_exptl_absorpt_correction_type multi-scan
_exptl_crystal_colour blue
_exptl_crystal_density_diffrn 1.190
_exptl_crystal_density_method 'not measured'
_exptl_crystal_description rod
_exptl_crystal_F_000 774
_exptl_crystal_recrystallization_method 'DMF CH3CN'
_exptl_crystal_size_max 0.45
_exptl_crystal_size_mid 0.20
_exptl_crystal_size_min 0.15
_refine_diff_density_max 0.196
_refine_diff_density_min -0.246
_refine_diff_density_rms 0.037
_refine_ls_abs_structure_details 'Flack H D (1983), Acta Cryst. A39, 876-881'
_refine_ls_abs_structure_Flack 0.002(12)
_refine_ls_extinction_method none
_refine_ls_goodness_of_fit_ref 0.979
_refine_ls_hydrogen_treatment mixed
_refine_ls_matrix_type full
_refine_ls_number_parameters 254
_refine_ls_number_reflns 3578
_refine_ls_number_restraints 6
_refine_ls_restrained_S_all 0.980
_refine_ls_R_factor_all 0.0511
_refine_ls_R_factor_gt 0.0374
_refine_ls_shift/su_max 0.606
_refine_ls_shift/su_mean 0.035
_refine_ls_structure_factor_coef Fsqd
_refine_ls_weighting_details 'calc w=1/[\s^2^(Fo^2^)+(0.0386P)^2^+0.0000P] where P=(Fo^2^+2Fc^2^)/3'
_refine_ls_weighting_scheme calc
_refine_ls_wR_factor_gt 0.0755
_refine_ls_wR_factor_ref 0.0804
_reflns_number_gt 2926
_reflns_number_total 3578
_reflns_threshold_expression >2\s(I)
_cod_data_source_file ic9011444_si_002_7.cif
_cod_data_source_block Monomer7
_cod_original_sg_symbol_H-M 'C 2'
_cod_original_formula_sum 'C36 H45 Cu N7 O6 '
_cod_database_code 4303275

loop_
_symmetry_equiv_pos_as_xyz
'x, y, z'
'-x, y, -z'
'x+1/2, y+1/2, z'
'-x+1/2, y+1/2, -z'

loop_
_atom_site_label
_atom_site_type_symbol
_atom_site_fract_x
_atom_site_fract_y
_atom_site_fract_z
_atom_site_U_iso_or_equiv
_atom_site_adp_type
_atom_site_occupancy
_atom_site_symmetry_multiplicity
_atom_site_calc_flag
_atom_site_refinement_flags
_atom_site_disorder_assembly
_atom_site_disorder_group
N2 N 0.0000 0.7609(5) 0.0000 0.0951(16) Uani 1 2 d SDU . .
C15 C 0.0000 0.4987(11) 0.0000 0.222(5) Uani 1 2 d SDU . .
H03A H 0.0161 0.4660 -0.0917 0.334 Uiso 0.50 1 calc PR . .
H03B H -0.0377 0.4660 0.0050 0.334 Uiso 0.50 1 calc PR . .
H03C H 0.0216 0.4660 0.0867 0.334 Uiso 0.50 1 calc PR . .
C14 C 0.0000 0.6506(8) 0.0000 0.098(2) Uani 1 2 d SDU . .
C18 C 0.0000 0.8356(8) 0.5000 0.115(2) Uani 1 2 d S . .
C21 C 0.0000 0.2958(10) 0.5000 0.159(4) Uani 1 2 d S . .
C16 C -0.1232(3) 0.4662(11) 0.2772(8) 0.164(4) Uani 1 1 d D . .
N5 N 0.0390(5) 0.4998(19) 0.3547(12) 0.173(4) Uani 0.50 1 d P . .
N3 N -0.1082(3) 0.3856(10) 0.1948(8) 0.228(4) Uani 1 1 d . . .
C17 C -0.1425(3) 0.5655(9) 0.3783(11) 0.212(4) Uani 1 1 d D . .
H00A H -0.1825 0.5587 0.3835 0.319 Uiso 1 1 calc R . .
H00B H -0.1327 0.6550 0.3428 0.319 Uiso 1 1 calc R . .
H00C H -0.1257 0.5508 0.4778 0.319 Uiso 1 1 calc R . .
C19 C 0.0233(4) 0.7526(14) 0.4189(11) 0.104(3) Uani 0.50 1 d P . .
C20 C 0.0179(5) 0.4030(15) 0.4252(13) 0.124(4) Uani 0.50 1 d P . .
N4 N 0.0466(6) 0.6796(14) 0.3404(13) 0.173(5) Uani 0.50 1 d P . .
Cu1 Cu 0.0000 0.99949(4) 0.0000 0.04958(16) Uani 1 2 d S . .
O1 O 0.04040(7) 1.0168(3) -0.18587(18) 0.0592(6) Uani 1 1 d . . .
O2 O 0.12489(7) 0.9940(4) -0.27873(17) 0.0720(6) Uani 1 1 d . . .
N1 N -0.07581(8) 1.0274(2) -0.1009(2) 0.0440(6) Uani 1 1 d . . .
H1 H -0.0795 0.9713 -0.1832 0.053 Uiso 1 1 calc . . .
C8 C -0.11871(9) 0.9904(4) 0.0106(2) 0.0440(6) Uani 1 1 d . . .
H8 H -0.1498 1.0553 -0.0001 0.053 Uiso 1 1 calc . . .
C13 C 0.09293(10) 1.0027(4) -0.1715(2) 0.0507(6) Uani 1 1 d . . .
C5 C -0.17266(15) 1.2957(4) -0.1898(4) 0.0582(9) Uani 1 1 d . . .
H6 H -0.1672 1.3355 -0.0942 0.070 Uiso 1 1 calc R . .
C7 C -0.07986(12) 1.1727(3) -0.1528(3) 0.0493(7) Uani 1 1 d . . .
H7A H -0.0480 1.1929 -0.2141 0.059 Uiso 1 1 calc R . .
H7B H -0.0776 1.2318 -0.0640 0.059 Uiso 1 1 calc R . .
C6 C -0.13233(12) 1.2062(3) -0.2437(3) 0.0495(7) Uani 1 1 d . . .
C4 C -0.22027(15) 1.3260(4) -0.2758(4) 0.0673(9) Uani 1 1 d . . .
H9 H -0.2469 1.3852 -0.2382 0.081 Uiso 1 1 calc R . .
C9 C -0.14136(12) 0.8464(3) -0.0158(3) 0.0519(7) Uani 1 1 d . . .
H10A H -0.1098 0.7841 -0.0177 0.062 Uiso 1 1 calc R . .
H10B H -0.1632 0.8216 0.0709 0.062 Uiso 1 1 calc R . .
O3 O -0.10179(9) 1.0603(2) -0.4351(2) 0.0653(6) Uani 1 1 d . . .
H11 H -0.1092 1.0367 -0.5232 0.098 Uiso 1 1 calc R . .
C2 C -0.18916(13) 1.1794(4) -0.4738(4) 0.0644(9) Uani 1 1 d . . .
H13 H -0.1948(3) 1.1417(17) -0.568(4) 0.077 Uiso 1 1 calc R . .
C12 C -0.23040(14) 0.9070(4) -0.1614(4) 0.0841(11) Uani 1 1 d . . .
H15A H -0.2498 0.8968 -0.2584 0.126 Uiso 1 1 calc R . .
H15B H -0.2213 1.0016 -0.1449 0.126 Uiso 1 1 calc R . .
H15C H -0.2539 0.8757 -0.0822 0.126 Uiso 1 1 calc R . .
C3 C -0.22826(14) 1.2684(4) -0.4173(4) 0.0717(10) Uani 1 1 d . . .
H16 H -0.2603 1.2895 -0.4758 0.086 Uiso 1 1 calc R . .
C1 C -0.14174(12) 1.1475(3) -0.3881(3) 0.0526(7) Uani 1 1 d . . .
C10 C -0.17727(13) 0.8234(4) -0.1593(3) 0.0600(8) Uani 1 1 d . . .
H19 H -0.1550(7) 0.8525(10) -0.249(3) 0.072 Uiso 1 1 calc R . .
C11 C -0.1903(2) 0.6736(5) -0.1774(6) 0.1077(18) Uani 1 1 d . . .
H22A H -0.2133 0.6444 -0.0961 0.161 Uiso 1 1 calc R . .
H22B H -0.1561 0.6222 -0.1742 0.161 Uiso 1 1 calc R . .
H22C H -0.2098 0.6587 -0.2734 0.161 Uiso 1 1 calc R . .

loop_
_atom_site_aniso_label
_atom_site_aniso_U_11
_atom_site_aniso_U_22
_atom_site_aniso_U_33
_atom_site_aniso_U_23
_atom_site_aniso_U_13
_atom_site_aniso_U_12
N2 0.079(3) 0.069(3) 0.137(5) 0.000 0.002(3) 0.000
C15 0.322(12) 0.075(4) 0.280(12) 0.000 0.161(10) 0.000
C14 0.092(4) 0.087(4) 0.116(5) 0.000 0.012(4) 0.000
C18 0.123(6) 0.115(6) 0.106(6) 0.000 0.007(5) 0.000
C21 0.206(10) 0.113(7) 0.163(9) 0.000 0.081(8) 0.000
C16 0.098(4) 0.273(12) 0.119(5) -0.043(7) -0.007(4) -0.021(6)
N5 0.232(11) 0.149(9) 0.140(8) 0.005(11) 0.037(7) 0.039(13)
N3 0.168(6) 0.367(11) 0.150(6) -0.081(7) 0.029(5) 0.001(6)
C17 0.147(6) 0.286(12) 0.203(8) -0.114(8) -0.003(5) 0.000(6)
C19 0.102(7) 0.146(10) 0.066(6) 0.015(6) 0.011(5) 0.010(6)
C20 0.144(10) 0.132(11) 0.099(9) -0.020(7) 0.028(8) 0.016(8)
N4 0.219(13) 0.185(12) 0.118(9) -0.004(8) 0.035(9) 0.032(9)
Cu1 0.0442(3) 0.0778(3) 0.0264(2) 0.000 -0.00370(18) 0.000
O1 0.0445(10) 0.1024(17) 0.0303(9) 0.0053(14) -0.0050(7) 0.0035(14)
O2 0.0578(11) 0.1280(16) 0.0305(9) 0.0082(18) 0.0081(8) 0.009(2)
N1 0.0472(12) 0.0591(19) 0.0255(10) -0.0035(10) -0.0036(9) -0.0028(11)
C8 0.0387(12) 0.0635(16) 0.0295(11) -0.0011(18) -0.0028(9) -0.002(2)
C13 0.0509(15) 0.0733(16) 0.0277(11) 0.003(2) -0.0015(10) 0.006(2)
C5 0.068(2) 0.061(2) 0.0453(19) -0.0034(15) 0.0001(17) 0.0059(18)
C7 0.0510(17) 0.058(2) 0.0382(16) -0.0004(13) -0.0031(13) -0.0031(14)
C6 0.0560(19) 0.0567(17) 0.0353(16) 0.0043(13) -0.0042(14) -0.0004(14)
C4 0.070(2) 0.073(2) 0.059(2) 0.0093(18) 0.0029(18) 0.0189(18)
C9 0.0482(16) 0.066(2) 0.0405(16) 0.0052(14) -0.0064(13) -0.0063(14)
O3 0.0617(13) 0.1012(17) 0.0324(10) -0.0094(10) -0.0078(10) 0.0193(11)
C2 0.057(2) 0.097(3) 0.0383(18) -0.0004(16) -0.0096(15) 0.0133(18)
C12 0.060(2) 0.127(3) 0.064(2) -0.007(2) -0.0215(18) -0.007(2)
C3 0.058(2) 0.101(3) 0.055(2) 0.0094(19) -0.0194(17) 0.0169(18)
C1 0.0536(18) 0.070(2) 0.0343(17) 0.0056(14) 0.0009(14) 0.0120(15)
C10 0.0563(19) 0.078(2) 0.0449(18) -0.0040(16) -0.0070(15) -0.0203(18)
C11 0.131(5) 0.086(3) 0.103(4) -0.008(3) -0.032(3) -0.030(3)

loop_
_atom_type_symbol
_atom_type_description
_atom_type_scat_dispersion_real
_atom_type_scat_dispersion_imag
_atom_type_scat_source
C C 0.0030 0.0020 'International Tables Vol C Tables 4.2.6.8 and 6.1.1.4'
H H 0.0000 0.0000 'International Tables Vol C Tables 4.2.6.8 and 6.1.1.4'
N N 0.0060 0.0030 'International Tables Vol C Tables 4.2.6.8 and 6.1.1.4'
O O 0.0110 0.0060 'International Tables Vol C Tables 4.2.6.8 and 6.1.1.4'
Cu Cu 0.3200 1.2650 'International Tables Vol C Tables 4.2.6.8 and 6.1.1.4'

loop_
_geom_angle_atom_site_label_1
_geom_angle_atom_site_label_2
_geom_angle_atom_site_label_3
_geom_angle
_geom_angle_site_symmetry_1
_geom_angle_site_symmetry_3
_geom_angle_publ_flag
C14 N2 Cu1 180.000(1) . . ?
C14 C15 H03A 109.0 . . ?
C14 C15 H03B 109.0 . . ?
H03A C15 H03B 109.0 . . ?
C14 C15 H03C 109.0 . . ?
H03A C15 H03C 110.0 . . ?
H03B C15 H03C 109.0 . . ?
N2 C14 C15 180.000(2) . . ?
C19 C18 C19 97.2(11) . 2_556 ?
C20 C21 C20 74.5(11) . 2_556 ?
N3 C16 C17 179.1(8) . . ?
C20 N5 N4 146.3(11) . . ?
C16 C17 H00A 109.4 . . ?
C16 C17 H00B 109.5 . . ?
H00A C17 H00B 109.5 . . ?
C16 C17 H00C 109.5 . . ?
H00A C17 H00C 109.5 . . ?
H00B C17 H00C 109.5 . . ?
N4 C19 C18 176.9(13) . . ?
N4 C19 C19 141.6(9) . 2_556 ?
C18 C19 C19 41.4(6) . 2_556 ?
N5 C20 C21 174.9(13) . . ?
N5 C20 C20 130.4(8) . 2_556 ?
C21 C20 C20 52.8(5) . 2_556 ?
C19 N4 N5 121.3(12) . . ?
O1 Cu1 O1 169.95(17) 2 . ?
O1 Cu1 N1 83.66(7) 2 . ?
O1 Cu1 N1 94.97(7) . . ?
O1 Cu1 N1 94.97(7) 2 2 ?
O1 Cu1 N1 83.66(7) . 2 ?
N1 Cu1 N1 164.37(13) . 2 ?
O1 Cu1 N2 95.03(9) 2 . ?
O1 Cu1 N2 95.03(9) . . ?
N1 Cu1 N2 97.82(7) . . ?
N1 Cu1 N2 97.82(7) 2 . ?
C13 O1 Cu1 115.52(15) . . ?
C8 N1 C7 113.2(2) . . ?
C8 N1 Cu1 108.05(14) . . ?
C7 N1 Cu1 108.16(16) . . ?
C8 N1 H1 109.1 . . ?
C7 N1 H1 109.1 . . ?
Cu1 N1 H1 109.1 . . ?
N1 C8 C9 112.0(2) . . ?
N1 C8 C13 108.95(19) . 2 ?
C9 C8 C13 110.1(3) . 2 ?
N1 C8 H8 108.6 . . ?
C9 C8 H8 108.6 . . ?
C13 C8 H8 108.6 2 . ?
O2 C13 O1 124.8(2) . . ?
O2 C13 C8 117.3(2) . 2 ?
O1 C13 C8 117.86(18) . 2 ?
C4 C5 C6 121.1(3) . . ?
C4 C5 H6 119.4 . . ?
C6 C5 H6 119.5 . . ?
N1 C7 C6 114.5(2) . . ?
N1 C7 H7A 108.6 . . ?
C6 C7 H7A 108.6 . . ?
N1 C7 H7B 108.6 . . ?
C6 C7 H7B 108.7 . . ?
H7A C7 H7B 107.6 . . ?
C5 C6 C1 118.1(3) . . ?
C5 C6 C7 122.1(3) . . ?
C1 C6 C7 119.8(3) . . ?
C3 C4 C5 119.7(3) . . ?
C3 C4 H9 120.2 . . ?
C5 C4 H9 120.2 . . ?
C10 C9 C8 116.9(2) . . ?
C10 C9 H10A 108.1 . . ?
C8 C9 H10A 108.1 . . ?
C10 C9 H10B 108.1 . . ?
C8 C9 H10B 108.1 . . ?
H10A C9 H10B 107.3 . . ?
C1 O3 H11 109.5 . . ?
C1 C2 C3 120.1(3) . . ?
C1 C2 H13 120.0 . . ?
C3 C2 H13 119.9 . . ?
C10 C12 H15A 109.5 . . ?
C10 C12 H15B 109.5 . . ?
H15A C12 H15B 109.5 . . ?
C10 C12 H15C 109.5 . . ?
H15A C12 H15C 109.5 . . ?
H15B C12 H15C 109.5 . . ?
C4 C3 C2 120.6(3) . . ?
C4 C3 H16 119.7 . . ?
C2 C3 H16 119.7 . . ?
O3 C1 C2 123.5(3) . . ?
O3 C1 C6 116.1(3) . . ?
C2 C1 C6 120.4(3) . . ?
C11 C10 C12 110.7(3) . . ?
C11 C10 C9 110.0(3) . . ?
C12 C10 C9 112.4(3) . . ?
C11 C10 H19 107.8 . . ?
C12 C10 H19 107.9 . . ?
C9 C10 H19 107.9 . . ?
C10 C11 H22A 109.5 . . ?
C10 C11 H22B 109.5 . . ?
H22A C11 H22B 109.5 . . ?
C10 C11 H22C 109.5 . . ?
H22A C11 H22C 109.5 . . ?
H22B C11 H22C 109.5 . . ?

loop_
_geom_bond_atom_site_label_1
_geom_bond_atom_site_label_2
_geom_bond_distance
_geom_bond_site_symmetry_2
_geom_bond_publ_flag
N2 C14 1.079(6) . ?
N2 Cu1 2.332(5) . ?
C15 C14 1.485(12) . ?
C15 H03A 0.9600 . ?
C15 H03B 0.9600 . ?
C15 H03C 0.9600 . ?
C18 C19 1.227(13) . ?
C18 C19 1.227(13) 2_556 ?
C21 C20 1.317(15) . ?
C21 C20 1.317(15) 2_556 ?
C16 N3 1.136(9) . ?
C16 C17 1.406(9) . ?
N5 C20 1.247(18) . ?
N5 N4 1.77(2) . ?
C17 H00A 0.9600 . ?
C17 H00B 0.9600 . ?
C17 H00C 0.9600 . ?
C19 N4 1.151(14) . ?
C19 C19 1.84(2) 2_556 ?
C20 C20 1.59(2) 2_556 ?
Cu1 O1 1.9340(16) 2 ?
Cu1 O1 1.9340(16) . ?
Cu1 N1 2.008(2) . ?
Cu1 N1 2.008(2) 2 ?
O1 C13 1.266(3) . ?
O2 C13 1.237(2) . ?
N1 C8 1.488(3) . ?
N1 C7 1.493(4) . ?
N1 H1 0.9101 . ?
C8 C9 1.523(5) . ?
C8 C13 1.526(3) 2 ?
C8 H8 0.9800 . ?
C13 C8 1.526(3) 2 ?
C5 C4 1.376(5) . ?
C5 C6 1.398(4) . ?
C5 H6 0.9300 . ?
C7 C6 1.499(4) . ?
C7 H7A 0.9700 . ?
C7 H7B 0.9700 . ?
C6 C1 1.402(4) . ?
C4 C3 1.371(5) . ?
C4 H9 0.9300 . ?
C9 C10 1.516(4) . ?
C9 H10A 0.9700 . ?
C9 H10B 0.9700 . ?
O3 C1 1.356(3) . ?
O3 H11 0.8200 . ?
C2 C1 1.375(4) . ?
C2 C3 1.383(5) . ?
C2 H13 0.9129 . ?
C12 C10 1.511(5) . ?
C12 H15A 0.9600 . ?
C12 H15B 0.9600 . ?
C12 H15C 0.9600 . ?
C3 H16 0.9300 . ?
C10 C11 1.504(5) . ?
C10 H19 1.0058 . ?
C11 H22A 0.9600 . ?
C11 H22B 0.9600 . ?
C11 H22C 0.9600 . ?
